data_4001380
loop_
_publ_author_name
'Chandler, Brett D.'
'Yu, Joanne O.'
'Cramb, David T.'
'Shimizu, George K. H.'

_publ_section_title
;
 Series of Lanthanide-Alkali Metal-Organic Frameworks Exhibiting
 Luminescence and Permanent Microporosity
;
_journal_issue 18
_journal_name_full 'Chemistry of Materials'
_journal_page_first 4467
_journal_paper_doi 10.1021/cm070930i
_journal_volume 19
_journal_year 2007
_chemical_formula_moiety 'C40 H24 Cl N8 Na6 O38 S8 Sm, 0.5(O2), 0.5(O2), O2, O2, 2(O)'
_chemical_formula_sum 'C40 H24 Cl N8 Na6 O46 S8 Sm'
_chemical_formula_weight 1932.98
_chemical_name_common
;catena-(tetrakis(4,4'-Disulfo-2,2'-bipyridine N,N'-dioxide)-
di-aqua-hexa-sodium-samarium chloride clathrate hydrate)
;
_chemical_name_systematic
;catena-(tetrakis(4,4'-Disulfo-2,2'-bipyridine N,N'-dioxide)-
di-aqua-hexa-sodium-samarium chloride clathrate hydrate)
;
_space_group_IT_number 81
_symmetry_cell_setting tetragonal
_symmetry_Int_Tables_number 81
_symmetry_space_group_name_Hall 'P -4'
_symmetry_space_group_name_H-M 'P -4'
_atom_sites_solution_hydrogens geom
_atom_sites_solution_primary direct
_atom_sites_solution_secondary difmap
_audit_creation_method SHELXL-97
_cell_angle_alpha 90.000
_cell_angle_beta 90.000
_cell_angle_gamma 90.000
_cell_formula_units_Z 1
_cell_length_a 12.238(5)
_cell_length_b 12.238(5)
_cell_length_c 12.398(5)
_cell_measurement_reflns_used 2219
_cell_measurement_temperature 123(2)
_cell_measurement_theta_max 27.485
_cell_measurement_theta_min 0.998
_cell_volume 1856.8(13)
_computing_cell_refinement 'HKL Scalepack (Otwinowski & Minor 1997)'
_computing_data_collection 'Collect (Nonius BV, 1997-2000)'
_computing_data_reduction 'HKL Denzo and Scalepack'
_computing_structure_refinement 'SHELXL-97 (Sheldrick, 1997)'
_computing_structure_solution 'SHELXS-97 (Sheldrick, 1990)'
_diffrn_ambient_temperature 123
_diffrn_detector_area_resol_mean 9
_diffrn_measured_fraction_theta_full 0.996
_diffrn_measured_fraction_theta_max 0.996
_diffrn_measurement_device_type KappaCCD
_diffrn_measurement_method 'CCD rotation images, thick slices'
_diffrn_radiation_monochromator graphite
_diffrn_radiation_probe x-ray
_diffrn_radiation_type MoK\a
_diffrn_radiation_wavelength 0.71069
_diffrn_reflns_av_R_equivalents 0.0370
_diffrn_reflns_av_sigmaI/netI 0.0632
_diffrn_reflns_limit_h_max 15
_diffrn_reflns_limit_h_min -15
_diffrn_reflns_limit_k_max 11
_diffrn_reflns_limit_k_min -11
_diffrn_reflns_limit_l_max 16
_diffrn_reflns_limit_l_min -16
_diffrn_reflns_number 4094
_diffrn_reflns_theta_full 27.45
_diffrn_reflns_theta_max 27.45
_diffrn_reflns_theta_min 3.68
_diffrn_source 'fine-focus sealed tube'
_exptl_absorpt_coefficient_mu 1.193
_exptl_absorpt_correction_type none
_exptl_crystal_colour Yellow
_exptl_crystal_density_diffrn 1.729
_exptl_crystal_density_method 'not measured'
_exptl_crystal_description Block
_exptl_crystal_F_000 961
_exptl_crystal_size_max 0.355
_exptl_crystal_size_mid 0.3
_exptl_crystal_size_min 0.263
_refine_diff_density_max 0.952
_refine_diff_density_min -1.089
_refine_diff_density_rms 0.162
_refine_ls_abs_structure_details 'Flack H D (1983), Acta Cryst. A39, 876-881'
_refine_ls_abs_structure_Flack 0.51(3)
_refine_ls_extinction_coef 0.053(5)
_refine_ls_extinction_expression Fc^*^=kFc[1+0.001xFc^2^\l^3^/sin(2\q)]^-1/4^
_refine_ls_extinction_method SHELXL
_refine_ls_goodness_of_fit_ref 1.028
_refine_ls_hydrogen_treatment constr
_refine_ls_matrix_type full
_refine_ls_number_parameters 241
_refine_ls_number_reflns 4084
_refine_ls_number_restraints 0
_refine_ls_restrained_S_all 1.028
_refine_ls_R_factor_all 0.1012
_refine_ls_R_factor_gt 0.0764
_refine_ls_shift/su_max 0.000
_refine_ls_shift/su_mean 0.000
_refine_ls_structure_factor_coef Fsqd
_refine_ls_weighting_details 'calc w=1/[\s^2^(Fo^2^)+(0.1263P)^2^+6.5118P] where P=(Fo^2^+2Fc^2^)/3'
_refine_ls_weighting_scheme calc
_refine_ls_wR_factor_gt 0.1952
_refine_ls_wR_factor_ref 0.2130
_reflns_number_gt 3306
_reflns_number_total 4084
_reflns_threshold_expression >2sigma(I)
_cod_data_source_file cm070930isi20070403_025713.cif
_cod_data_source_block import
_cod_original_formula_sum 'C40 H24 Cl N8 Na6 O46 S8 Sm '
_cod_database_code 4001380

loop_
_symmetry_equiv_pos_as_xyz
'x, y, z'
'-x, -y, z'
'y, -x, -z'
'-y, x, -z'

loop_
_atom_site_label
_atom_site_type_symbol
_atom_site_fract_x
_atom_site_fract_y
_atom_site_fract_z
_atom_site_U_iso_or_equiv
_atom_site_adp_type
_atom_site_occupancy
_atom_site_symmetry_multiplicity
_atom_site_calc_flag
_atom_site_refinement_flags
_atom_site_disorder_assembly
_atom_site_disorder_group
C1 C 0.7667(10) 0.8654(10) 0.3178(10) 0.056(3) Uani 1 1 d . . .
H1 H 0.7241 0.8919 0.3741 0.067 Uiso 1 1 calc R . .
C2 C 0.7235(9) 0.8595(10) 0.2204(10) 0.058(3) Uani 1 1 d . . .
H2 H 0.6504 0.8769 0.2095 0.069 Uiso 1 1 calc R . .
C3 C 0.7890(10) 0.8267(9) 0.1337(11) 0.055(3) Uani 1 1 d . A .
C4 C 0.8956(8) 0.7986(8) 0.1535(9) 0.047(2) Uani 1 1 d . . .
H4 H 0.9407 0.7769 0.0971 0.056 Uiso 1 1 calc R . .
C5 C 0.9362(8) 0.8028(8) 0.2591(8) 0.043(2) Uani 1 1 d . . .
C6 C 1.0473(9) 0.7623(8) 0.2842(8) 0.047(2) Uani 1 1 d . . .
C7 C 1.0764(9) 0.6589(9) 0.2622(8) 0.048(2) Uani 1 1 d . . .
H7 H 1.0247 0.6114 0.2336 0.058 Uiso 1 1 calc R . .
C8 C 1.1796(10) 0.6218(9) 0.2807(9) 0.054(3) Uani 1 1 d . . .
C9 C 1.2547(9) 0.6913(9) 0.3246(10) 0.056(3) Uani 1 1 d . . .
H9 H 1.3255 0.6678 0.3389 0.067 Uiso 1 1 calc R . .
C10 C 1.2236(9) 0.7961(10) 0.3472(10) 0.056(3) Uani 1 1 d . . .
H10 H 1.2746 0.8433 0.3775 0.067 Uiso 1 1 calc R . .
N1 N 0.8703(7) 0.8344(7) 0.3387(7) 0.0440(19) Uani 1 1 d . . .
N2 N 1.1227(8) 0.8335(8) 0.3276(8) 0.048(2) Uani 1 1 d . . .
O1 O 0.9071(6) 0.8418(6) 0.4395(5) 0.0458(15) Uani 1 1 d . . .
O2 O 1.0981(6) 0.9317(5) 0.3441(5) 0.0447(15) Uani 1 1 d . . .
O3 O 0.6675(6) 0.9140(6) -0.0103(10) 0.064(2) Uani 1 1 d . A .
O4 O 0.6661(6) 0.7172(6) 0.0066(11) 0.0639(18) Uani 1 1 d . A .
O5 O 0.8241(7) 0.8070(8) -0.0690(7) 0.066(2) Uani 1 1 d . A .
O6 O 1.1488(8) 0.4574(7) 0.1511(8) 0.072(2) Uani 1 1 d . . .
O7 O 1.1821(12) 0.4169(9) 0.3373(9) 0.101(4) Uani 1 1 d . . .
O8 O 1.3274(9) 0.4848(8) 0.2197(15) 0.105(5) Uani 1 1 d . . .
Na1 Na 0.5000 1.0000 -0.0118(9) 0.0744(19) Uani 1 2 d S . .
Na2 Na 0.7148(6) 0.5290(5) -0.0004(10) 0.112(2) Uani 1 1 d . . .
S1 S 0.73205(17) 0.81523(17) 0.0011(4) 0.0488(5) Uani 1 1 d . . .
S2 S 1.2140(3) 0.4829(2) 0.2462(3) 0.0638(8) Uani 1 1 d . . .
Sm1 Sm 1.0000 1.0000 0.5000 0.0373(3) Uani 1 4 d S . .
Cl1 Cl 0.5000 0.5000 -0.055(2) 0.208(10) Uiso 0.50 2 d SP . .
O1S O 0.5826(11) 1.1266(10) 0.1116(10) 0.094(3) Uiso 1 1 d . A 1
O2S O 0.5000 0.0000 0.323(4) 0.148(16) Uiso 0.50 2 d SP B 1
O3S O 0.5000 0.5000 0.303(6) 0.21(2) Uiso 0.50 2 d SP C 1
O4S O 0.200(3) 0.478(3) 0.543(3) 0.140(11) Uiso 0.50 1 d P D 1
O5S O 0.661(3) 0.501(3) -0.182(3) 0.119(10) Uiso 0.50 1 d P E 1
O6S O 0.373(9) 0.620(9) 0.702(9) 0.34(4) Uiso 0.50 1 d P F 1
O7S O 0.0000 0.0000 0.2378(14) 0.107(4) Uiso 1 2 d S G 1

loop_
_atom_site_aniso_label
_atom_site_aniso_U_11
_atom_site_aniso_U_22
_atom_site_aniso_U_33
_atom_site_aniso_U_23
_atom_site_aniso_U_13
_atom_site_aniso_U_12
C1 0.051(6) 0.062(7) 0.055(6) -0.013(5) -0.007(5) -0.002(5)
C2 0.039(5) 0.069(7) 0.065(7) -0.017(6) 0.006(5) 0.003(5)
C3 0.053(6) 0.042(5) 0.069(8) -0.003(5) -0.018(6) -0.004(4)
C4 0.043(5) 0.040(5) 0.058(6) 0.000(4) 0.000(4) 0.005(4)
C5 0.053(5) 0.038(5) 0.040(5) 0.001(4) -0.002(4) 0.002(4)
C6 0.045(5) 0.046(5) 0.049(5) 0.005(4) 0.000(4) 0.004(4)
C7 0.050(5) 0.047(5) 0.048(5) -0.007(4) 0.002(4) -0.001(4)
C8 0.058(6) 0.049(6) 0.056(6) -0.003(5) -0.011(5) 0.006(5)
C9 0.042(5) 0.051(6) 0.075(7) 0.004(5) 0.000(5) 0.009(4)
C10 0.041(5) 0.061(7) 0.066(7) -0.003(5) -0.002(5) -0.006(5)
N1 0.047(5) 0.042(4) 0.043(5) -0.002(4) -0.004(4) -0.015(4)
N2 0.048(5) 0.046(5) 0.050(5) -0.013(4) -0.005(4) 0.004(4)
O1 0.049(4) 0.045(4) 0.044(4) 0.001(3) -0.003(3) -0.006(3)
O2 0.049(4) 0.037(3) 0.047(4) -0.003(3) -0.002(3) -0.001(3)
O3 0.051(4) 0.069(4) 0.072(5) 0.005(6) -0.005(5) 0.014(3)
O4 0.065(4) 0.064(4) 0.063(4) 0.001(6) -0.008(6) -0.012(3)
O5 0.059(5) 0.079(6) 0.061(5) -0.003(4) -0.003(4) 0.006(4)
O6 0.081(6) 0.054(5) 0.081(6) -0.011(5) -0.006(5) 0.004(4)
O7 0.154(11) 0.066(6) 0.081(7) 0.020(5) -0.019(7) 0.007(6)
O8 0.060(6) 0.049(5) 0.206(17) -0.015(7) -0.013(8) 0.008(4)
Na1 0.052(3) 0.091(4) 0.080(5) 0.000 0.000 0.014(3)
Na2 0.133(5) 0.068(3) 0.134(5) 0.015(6) -0.043(7) 0.007(3)
S1 0.0442(10) 0.0506(11) 0.0517(12) 0.002(2) -0.009(2) 0.0020(8)
S2 0.0577(16) 0.0434(14) 0.090(2) 0.0013(14) 0.0010(16) 0.0085(12)
Sm1 0.0370(4) 0.0370(4) 0.0379(5) 0.000 0.000 0.000

loop_
_atom_type_symbol
_atom_type_description
_atom_type_scat_dispersion_real
_atom_type_scat_dispersion_imag
_atom_type_scat_source
C C 0.0033 0.0016 'International Tables Vol C Tables 4.2.6.8 and 6.1.1.4'
H H 0.0000 0.0000 'International Tables Vol C Tables 4.2.6.8 and 6.1.1.4'
N N 0.0061 0.0033 'International Tables Vol C Tables 4.2.6.8 and 6.1.1.4'
O O 0.0106 0.0060 'International Tables Vol C Tables 4.2.6.8 and 6.1.1.4'
Na Na 0.0362 0.0249 'International Tables Vol C Tables 4.2.6.8 and 6.1.1.4'
S S 0.1246 0.1234 'International Tables Vol C Tables 4.2.6.8 and 6.1.1.4'
Sm Sm -0.1638 3.4418 'International Tables Vol C Tables 4.2.6.8 and 6.1.1.4'
Cl Cl 0.1484 0.1585 'International Tables Vol C Tables 4.2.6.8 and 6.1.1.4'

loop_
_geom_angle_atom_site_label_1
_geom_angle_atom_site_label_2
_geom_angle_atom_site_label_3
_geom_angle
_geom_angle_site_symmetry_1
_geom_angle_site_symmetry_3
C2 C1 N1 122.4(11) . .
C2 C1 H1 118.8 . .
N1 C1 H1 118.8 . .
C1 C2 C3 119.3(11) . .
C1 C2 H2 120.4 . .
C3 C2 H2 120.4 . .
C4 C3 C2 118.6(11) . .
C4 C3 S1 121.0(10) . .
C2 C3 S1 120.3(9) . .
C3 C4 C5 119.7(10) . .
C3 C4 H4 120.2 . .
C5 C4 H4 120.2 . .
N1 C5 C4 119.2(9) . .
N1 C5 C6 119.9(9) . .
C4 C5 C6 120.6(9) . .
C7 C6 N2 119.8(10) . .
C7 C6 C5 121.1(10) . .
N2 C6 C5 119.0(9) . .
C6 C7 C8 121.8(10) . .
C6 C7 H7 119.1 . .
C8 C7 H7 119.1 . .
C7 C8 C9 118.8(10) . .
C7 C8 S2 119.5(8) . .
C9 C8 S2 121.7(9) . .
C8 C9 C10 118.7(10) . .
C8 C9 H9 120.7 . .
C10 C9 H9 120.7 . .
N2 C10 C9 122.7(10) . .
N2 C10 H10 118.7 . .
C9 C10 H10 118.7 . .
C5 N1 O1 120.7(9) . .
C5 N1 C1 120.6(9) . .
O1 N1 C1 118.6(9) . .
O2 N2 C10 121.2(9) . .
O2 N2 C6 120.6(9) . .
C10 N2 C6 118.1(10) . .
N1 O1 Sm1 121.1(5) . .
N2 O2 Sm1 125.4(6) . .
S1 O3 Na1 149.9(5) . .
S1 O4 Na2 131.3(5) . .
S1 O4 Na2 124.4(5) . 4_655
Na2 O4 Na2 103.7(4) . 4_655
S2 O6 Na2 103.1(6) . 2_765
S2 O6 Na1 153.0(6) . 3_565
Na2 O6 Na1 87.4(5) 2_765 3_565
S2 O8 O6S 102(3) . 4_756
S2 O8 Na2 92.6(7) . 2_765
O6S O8 Na2 123(4) 4_756 2_765
O3 Na1 O3 179.1(8) . 2_675
O3 Na1 O1S 94.3(4) . 2_675
O3 Na1 O1S 85.1(4) 2_675 2_675
O3 Na1 O1S 85.1(4) . .
O3 Na1 O1S 94.3(4) 2_675 .
O1S Na1 O1S 100.9(7) 2_675 .
O3 Na1 O6 82.1(4) . 3_575
O3 Na1 O6 98.6(4) 2_675 3_575
O1S Na1 O6 83.4(4) 2_675 3_575
O1S Na1 O6 166.8(3) . 3_575
O3 Na1 O6 98.6(4) . 4_655
O3 Na1 O6 82.1(4) 2_675 4_655
O1S Na1 O6 166.8(3) 2_675 4_655
O1S Na1 O6 83.4(4) . 4_655
O6 Na1 O6 95.3(6) 3_575 4_655
O3 Na1 Na2 111.3(2) . 3_575
O3 Na1 Na2 68.6(2) 2_675 3_575
O1S Na1 Na2 131.1(5) 2_675 3_575
O1S Na1 Na2 44.6(3) . 3_575
O6 Na1 Na2 139.1(4) 3_575 3_575
O6 Na1 Na2 45.8(3) 4_655 3_575
O3 Na1 Na2 68.6(2) . 4_655
O3 Na1 Na2 111.3(2) 2_675 4_655
O1S Na1 Na2 44.6(3) 2_675 4_655
O1S Na1 Na2 131.1(5) . 4_655
O6 Na1 Na2 45.8(3) 3_575 4_655
O6 Na1 Na2 139.1(4) 4_655 4_655
Na2 Na1 Na2 175.1(5) 3_575 4_655
O5S Na2 O4 96.1(9) . .
O5S Na2 O4 80.1(9) . 3_565
O4 Na2 O4 166.2(5) . 3_565
O5S Na2 O1S 74.0(10) . 4_755
O4 Na2 O1S 87.7(5) . 4_755
O4 Na2 O1S 103.8(5) 3_565 4_755
O5S Na2 O6 154.3(10) . 2_765
O4 Na2 O6 94.3(4) . 2_765
O4 Na2 O6 94.7(4) 3_565 2_765
O1S Na2 O6 83.0(4) 4_755 2_765
O5S Na2 Cl1 58.8(10) . .
O4 Na2 Cl1 83.9(3) . .
O4 Na2 Cl1 82.8(3) 3_565 .
O1S Na2 Cl1 130.7(7) 4_755 .
O6 Na2 Cl1 146.0(7) 2_765 .
O5S Na2 Cl1 87.3(10) . 3_565
O4 Na2 Cl1 82.9(3) . 3_565
O4 Na2 Cl1 83.7(3) 3_565 3_565
O1S Na2 Cl1 158.1(7) 4_755 3_565
O6 Na2 Cl1 117.3(8) 2_765 3_565
Cl1 Na2 Cl1 28.7(11) . 3_565
O5S Na2 O8 150.7(9) . 2_765
O4 Na2 O8 88.7(5) . 2_765
O4 Na2 O8 88.4(5) 3_565 2_765
O1S Na2 O8 135.2(5) 4_755 2_765
O6 Na2 O8 52.8(4) 2_765 2_765
Cl1 Na2 O8 93.1(7) . 2_765
Cl1 Na2 O8 64.5(6) 3_565 2_765
O5S Na2 S2 169.0(9) . 2_765
O4 Na2 S2 94.5(4) . 2_765
O4 Na2 S2 88.9(4) 3_565 2_765
O1S Na2 S2 109.5(4) 4_755 2_765
O6 Na2 S2 26.5(3) 2_765 2_765
Cl1 Na2 S2 119.5(6) . 2_765
Cl1 Na2 S2 91.0(6) 3_565 2_765
O8 Na2 S2 26.6(3) 2_765 2_765
O5S Na2 Na1 107.5(10) . 3_565
O4 Na2 Na1 110.2(3) . 3_565
O4 Na2 Na1 83.6(3) 3_565 3_565
O1S Na2 Na1 43.1(3) 4_755 3_565
O6 Na2 Na1 46.8(3) 2_765 3_565
Cl1 Na2 Na1 162.2(5) . 3_565
Cl1 Na2 Na1 158.4(6) 3_565 3_565
O8 Na2 Na1 97.8(4) 2_765 3_565
S2 Na2 Na1 71.5(2) 2_765 3_565
O5S Na2 Na2 73.8(9) . 3_565
O4 Na2 Na2 128.1(3) . 3_565
O4 Na2 Na2 38.0(3) 3_565 3_565
O1S Na2 Na2 133.6(6) 4_755 3_565
O6 Na2 Na2 116.9(5) 2_765 3_565
Cl1 Na2 Na2 46.79(15) . 3_565
Cl1 Na2 Na2 46.73(14) 3_565 3_565
O8 Na2 Na2 80.6(4) 2_765 3_565
S2 Na2 Na2 97.3(4) 2_765 3_565
Na1 Na2 Na2 121.4(2) 3_565 3_565
O5S Na2 Na2 82.6(9) . 4_655
O4 Na2 Na2 38.2(3) . 4_655
O4 Na2 Na2 128.0(3) 3_565 4_655
O1S Na2 Na2 117.8(5) 4_755 4_655
O6 Na2 Na2 119.0(6) 2_765 4_655
Cl1 Na2 Na2 46.79(15) . 4_655
Cl1 Na2 Na2 46.73(14) 3_565 4_655
O8 Na2 Na2 83.5(4) 2_765 4_655
S2 Na2 Na2 104.0(5) 2_765 4_655
Na1 Na2 Na2 148.4(2) 3_565 4_655
Na2 Na2 Na2 89.999(3) 3_565 4_655
O5 S1 O4 114.2(6) . .
O5 S1 O3 115.4(6) . .
O4 S1 O3 113.1(5) . .
O5 S1 C3 104.9(6) . .
O4 S1 C3 103.8(7) . .
O3 S1 C3 103.6(6) . .
O8 S2 O7 117.0(9) . .
O8 S2 O6 110.5(8) . .
O7 S2 O6 111.4(7) . .
O8 S2 C8 105.5(6) . .
O7 S2 C8 106.2(6) . .
O6 S2 C8 105.4(5) . .
O8 S2 Na2 60.8(7) . 2_765
O7 S2 Na2 143.2(5) . 2_765
O6 S2 Na2 50.4(4) . 2_765
C8 S2 Na2 109.6(4) . 2_765
O1 Sm1 O1 143.0(3) . 2_775
O1 Sm1 O1 95.77(10) . 4_756
O1 Sm1 O1 95.77(10) 2_775 4_756
O1 Sm1 O1 95.77(10) . 3_576
O1 Sm1 O1 95.77(10) 2_775 3_576
O1 Sm1 O1 143.0(3) 4_756 3_576
O1 Sm1 O2 78.0(2) . 2_775
O1 Sm1 O2 72.7(2) 2_775 2_775
O1 Sm1 O2 145.4(2) 4_756 2_775
O1 Sm1 O2 71.4(2) 3_576 2_775
O1 Sm1 O2 145.4(2) . 4_756
O1 Sm1 O2 71.4(2) 2_775 4_756
O1 Sm1 O2 72.7(2) 4_756 4_756
O1 Sm1 O2 78.0(2) 3_576 4_756
O2 Sm1 O2 129.5(2) 2_775 4_756
O1 Sm1 O2 71.4(2) . 3_576
O1 Sm1 O2 145.4(2) 2_775 3_576
O1 Sm1 O2 78.0(2) 4_756 3_576
O1 Sm1 O2 72.7(2) 3_576 3_576
O2 Sm1 O2 129.5(2) 2_775 3_576
O2 Sm1 O2 74.3(3) 4_756 3_576
O1 Sm1 O2 72.7(2) . .
O1 Sm1 O2 78.0(2) 2_775 .
O1 Sm1 O2 71.4(2) 4_756 .
O1 Sm1 O2 145.4(2) 3_576 .
O2 Sm1 O2 74.3(3) 2_775 .
O2 Sm1 O2 129.5(2) 4_756 .
O2 Sm1 O2 129.5(2) 3_576 .
Cl1 Cl1 Na2 75.8(6) 3_565 2_665
Cl1 Cl1 Na2 75.8(6) 3_565 .
Na2 Cl1 Na2 151.5(12) 2_665 .
Cl1 Cl1 Na2 75.6(6) 3_565 4_655
Na2 Cl1 Na2 86.5(3) 2_665 4_655
Na2 Cl1 Na2 86.5(3) . 4_655
Cl1 Cl1 Na2 75.6(6) 3_565 3_565
Na2 Cl1 Na2 86.5(3) 2_665 3_565
Na2 Cl1 Na2 86.5(3) . 3_565
Na2 Cl1 Na2 151.1(12) 4_655 3_565
Na1 O1S Na2 92.3(5) . 3_575

loop_
_geom_bond_atom_site_label_1
_geom_bond_atom_site_label_2
_geom_bond_distance
_geom_bond_site_symmetry_2
C1 C2 1.321(17) .
C1 N1 1.348(15) .
C1 H1 0.9300 .
C2 C3 1.399(18) .
C2 H2 0.9300 .
C3 C4 1.371(15) .
C3 S1 1.792(12) .
C4 C5 1.401(14) .
C4 H4 0.9300 .
C5 N1 1.331(13) .
C5 C6 1.481(14) .
C6 C7 1.342(15) .
C6 N2 1.378(14) .
C7 C8 1.362(15) .
C7 H7 0.9300 .
C8 C9 1.365(17) .
C8 S2 1.802(11) .
C9 C10 1.366(17) .
C9 H9 0.9300 .
C10 N2 1.340(14) .
C10 H10 0.9300 .
N1 O1 1.332(11) .
N2 O2 1.256(12) .
O1 Sm1 2.367(7) .
O2 Sm1 2.424(7) .
O3 S1 1.451(7) .
O3 Na1 2.304(7) .
O4 S1 1.447(7) .
O4 Na2 2.380(10) .
O4 Na2 2.390(9) 4_655
O5 S1 1.426(9) .
O6 S2 1.458(10) .
O6 Na2 2.518(14) 2_765
O6 Na1 2.563(12) 3_565
O7 S2 1.442(12) .
O8 S2 1.426(12) .
O8 O6S 1.80(11) 4_756
O8 Na2 2.78(2) 2_765
Na1 O3 2.304(7) 2_675
Na1 O1S 2.400(14) 2_675
Na1 O1S 2.400(14) .
Na1 O6 2.563(12) 3_575
Na1 O6 2.563(12) 4_655
Na1 Na2 3.511(7) 3_575
Na1 Na2 3.511(7) 4_655
Na2 O5S 2.37(4) .
Na2 O4 2.390(9) 3_565
Na2 O1S 2.468(16) 4_755
Na2 O6 2.518(14) 2_765
Na2 Cl1 2.737(10) .
Na2 Cl1 2.740(11) 3_565
Na2 O8 2.78(2) 2_765
Na2 S2 3.183(12) 2_765
Na2 Na1 3.511(7) 3_565
Na2 Na2 3.752(11) 3_565
Na2 Na2 3.752(11) 4_655
S2 Na2 3.182(12) 2_765
Sm1 O1 2.367(7) 2_775
Sm1 O1 2.367(7) 4_756
Sm1 O1 2.367(7) 3_576
Sm1 O2 2.424(7) 2_775
Sm1 O2 2.424(7) 4_756
Sm1 O2 2.424(7) 3_576
Cl1 Cl1 1.36(5) 3_565
Cl1 Na2 2.737(10) 2_665
Cl1 Na2 2.740(11) 4_655
Cl1 Na2 2.740(11) 3_565
O1S Na2 2.468(16) 3_575
O6S O8 1.80(11) 3_576

loop_
_geom_torsion_atom_site_label_1
_geom_torsion_atom_site_label_2
_geom_torsion_atom_site_label_3
_geom_torsion_atom_site_label_4
_geom_torsion
_geom_torsion_site_symmetry_1
_geom_torsion_site_symmetry_4
N1 C1 C2 C3 -4.3(19) . .
C1 C2 C3 C4 1.9(18) . .
C1 C2 C3 S1 178.7(10) . .
C2 C3 C4 C5 0.2(16) . .
S1 C3 C4 C5 -176.5(8) . .
C3 C4 C5 N1 -0.1(14) . .
C3 C4 C5 C6 173.8(10) . .
N1 C5 C6 C7 116.1(11) . .
C4 C5 C6 C7 -57.7(14) . .
N1 C5 C6 N2 -66.0(13) . .
C4 C5 C6 N2 120.2(11) . .
N2 C6 C7 C8 -0.6(17) . .
C5 C6 C7 C8 177.2(10) . .
C6 C7 C8 C9 1.2(18) . .
C6 C7 C8 S2 -178.5(9) . .
C7 C8 C9 C10 -0.8(18) . .
S2 C8 C9 C10 179.0(9) . .
C8 C9 C10 N2 -0.3(19) . .
C4 C5 N1 O1 -178.3(8) . .
C6 C5 N1 O1 7.8(13) . .
C4 C5 N1 C1 -2.2(14) . .
C6 C5 N1 C1 -176.1(10) . .
C2 C1 N1 C5 4.5(17) . .
C2 C1 N1 O1 -179.3(11) . .
C9 C10 N2 O2 -176.4(11) . .
C9 C10 N2 C6 1.0(17) . .
C7 C6 N2 O2 176.8(10) . .
C5 C6 N2 O2 -1.0(15) . .
C7 C6 N2 C10 -0.5(16) . .
C5 C6 N2 C10 -178.4(10) . .
C5 N1 O1 Sm1 83.6(10) . .
C1 N1 O1 Sm1 -92.6(9) . .
C10 N2 O2 Sm1 -100.7(11) . .
C6 N2 O2 Sm1 82.0(11) . .
S1 O3 Na1 O3 79.7(16) . 2_675
S1 O3 Na1 O1S 29.4(18) . 2_675
S1 O3 Na1 O1S 129.9(16) . .
S1 O3 Na1 O6 -53.4(17) . 3_575
S1 O3 Na1 O6 -147.5(15) . 4_655
S1 O3 Na1 Na2 166.8(15) . 3_575
S1 O3 Na1 Na2 -7.9(16) . 4_655
S1 O4 Na2 O5S -102.3(13) . .
Na2 O4 Na2 O5S 69.9(10) 4_655 .
S1 O4 Na2 O4 -175(2) . 3_565
Na2 O4 Na2 O4 -3(2) 4_655 3_565
S1 O4 Na2 O1S -28.7(11) . 4_755
Na2 O4 Na2 O1S 143.5(7) 4_655 4_755
S1 O4 Na2 O6 54.1(11) . 2_765
Na2 O4 Na2 O6 -133.7(6) 4_655 2_765
S1 O4 Na2 Cl1 -160.0(12) . .
Na2 O4 Na2 Cl1 12.2(7) 4_655 .
S1 O4 Na2 Cl1 171.1(12) . 3_565
Na2 O4 Na2 Cl1 -16.7(6) 4_655 3_565
S1 O4 Na2 O8 106.7(11) . 2_765
Na2 O4 Na2 O8 -81.1(5) 4_655 2_765
S1 O4 Na2 S2 80.7(11) . 2_765
Na2 O4 Na2 S2 -107.1(5) 4_655 2_765
S1 O4 Na2 Na1 8.8(13) . 3_565
Na2 O4 Na2 Na1 -179.0(6) 4_655 3_565
S1 O4 Na2 Na2 -176.4(9) . 3_565
Na2 O4 Na2 Na2 -4.2(8) 4_655 3_565
S1 O4 Na2 Na2 -172.2(14) . 4_655
Na2 O4 S1 O5 35.2(12) . .
Na2 O4 S1 O5 -135.6(8) 4_655 .
Na2 O4 S1 O3 169.9(9) . .
Na2 O4 S1 O3 -0.8(13) 4_655 .
Na2 O4 S1 C3 -78.5(11) . .
Na2 O4 S1 C3 110.8(9) 4_655 .
Na1 O3 S1 O5 142.4(15) . .
Na1 O3 S1 O4 8(2) . .
Na1 O3 S1 C3 -103.5(16) . .
C4 C3 S1 O5 -17.0(11) . .
C2 C3 S1 O5 166.3(10) . .
C4 C3 S1 O4 103.2(10) . .
C2 C3 S1 O4 -73.5(10) . .
C4 C3 S1 O3 -138.4(9) . .
C2 C3 S1 O3 44.9(11) . .
O6S O8 S2 O7 13(4) 4_756 .
Na2 O8 S2 O7 138.2(7) 2_765 .
O6S O8 S2 O6 -116(4) 4_756 .
Na2 O8 S2 O6 9.3(6) 2_765 .
O6S O8 S2 C8 131(4) 4_756 .
Na2 O8 S2 C8 -104.1(5) 2_765 .
O6S O8 S2 Na2 -125(4) 4_756 2_765
Na2 O6 S2 O8 -10.6(7) 2_765 .
Na1 O6 S2 O8 -121.2(14) 3_565 .
Na2 O6 S2 O7 -142.3(6) 2_765 .
Na1 O6 S2 O7 107.0(15) 3_565 .
Na2 O6 S2 C8 102.9(5) 2_765 .
Na1 O6 S2 C8 -7.8(16) 3_565 .
Na1 O6 S2 Na2 -110.7(15) 3_565 2_765
C7 C8 S2 O8 150.0(12) . .
C9 C8 S2 O8 -29.7(14) . .
C7 C8 S2 O7 -85.2(11) . .
C9 C8 S2 O7 95.0(12) . .
C7 C8 S2 O6 33.1(11) . .
C9 C8 S2 O6 -146.6(10) . .
C7 C8 S2 Na2 86.0(10) . 2_765
C9 C8 S2 Na2 -93.7(10) . 2_765
N1 O1 Sm1 O1 -17.5(6) . 2_775
N1 O1 Sm1 O1 -125.1(7) . 4_756
N1 O1 Sm1 O1 90.1(6) . 3_576
N1 O1 Sm1 O2 20.5(7) . 2_775
N1 O1 Sm1 O2 167.2(6) . 4_756
N1 O1 Sm1 O2 159.7(7) . 3_576
N1 O1 Sm1 O2 -56.6(7) . .
N2 O2 Sm1 O1 -45.3(7) . .
N2 O2 Sm1 O1 157.5(8) . 2_775
N2 O2 Sm1 O1 57.2(7) . 4_756
N2 O2 Sm1 O1 -119.8(7) . 3_576
N2 O2 Sm1 O2 -127.3(8) . 2_775
N2 O2 Sm1 O2 104.2(8) . 4_756
N2 O2 Sm1 O2 1.3(8) . 3_576
O5S Na2 Cl1 Cl1 172.8(10) . 3_565
O4 Na2 Cl1 Cl1 -86.3(4) . 3_565
O4 Na2 Cl1 Cl1 90.1(4) 3_565 3_565
O1S Na2 Cl1 Cl1 -168.0(5) 4_755 3_565
O6 Na2 Cl1 Cl1 2.4(5) 2_765 3_565
O8 Na2 Cl1 Cl1 2.0(2) 2_765 3_565
S2 Na2 Cl1 Cl1 5.41(18) 2_765 3_565
Na1 Na2 Cl1 Cl1 130.2(17) 3_565 3_565
Na2 Na2 Cl1 Cl1 76.0(6) 3_565 3_565
Na2 Na2 Cl1 Cl1 -76.0(6) 4_655 3_565
O5S Na2 Cl1 Na2 172.8(10) . 2_665
O4 Na2 Cl1 Na2 -86.3(4) . 2_665
O4 Na2 Cl1 Na2 90.1(4) 3_565 2_665
O1S Na2 Cl1 Na2 -168.0(5) 4_755 2_665
O6 Na2 Cl1 Na2 2.4(5) 2_765 2_665
Cl1 Na2 Cl1 Na2 0.0 3_565 2_665
O8 Na2 Cl1 Na2 2.0(2) 2_765 2_665
S2 Na2 Cl1 Na2 5.41(18) 2_765 2_665
Na1 Na2 Cl1 Na2 130.2(17) 3_565 2_665
Na2 Na2 Cl1 Na2 76.0(6) 3_565 2_665
Na2 Na2 Cl1 Na2 -76.0(6) 4_655 2_665
O5S Na2 Cl1 Na2 -111.2(12) . 4_655
O4 Na2 Cl1 Na2 -10.3(5) . 4_655
O4 Na2 Cl1 Na2 166.0(8) 3_565 4_655
O1S Na2 Cl1 Na2 -92.0(8) 4_755 4_655
O6 Na2 Cl1 Na2 78.4(8) 2_765 4_655
Cl1 Na2 Cl1 Na2 76.0(6) 3_565 4_655
O8 Na2 Cl1 Na2 78.0(6) 2_765 4_655
S2 Na2 Cl1 Na2 81.4(6) 2_765 4_655
Na1 Na2 Cl1 Na2 -153.8(16) 3_565 4_655
Na2 Na2 Cl1 Na2 152.0(11) 3_565 4_655
O5S Na2 Cl1 Na2 96.9(11) . 3_565
O4 Na2 Cl1 Na2 -162.3(8) . 3_565
O4 Na2 Cl1 Na2 14.1(5) 3_565 3_565
O1S Na2 Cl1 Na2 116.0(8) 4_755 3_565
O6 Na2 Cl1 Na2 -73.6(8) 2_765 3_565
Cl1 Na2 Cl1 Na2 -76.0(6) 3_565 3_565
O8 Na2 Cl1 Na2 -74.0(6) 2_765 3_565
S2 Na2 Cl1 Na2 -70.6(6) 2_765 3_565
Na1 Na2 Cl1 Na2 54(2) 3_565 3_565
Na2 Na2 Cl1 Na2 -152.0(11) 4_655 3_565
O3 Na1 O1S Na2 127.3(5) . 3_575
O3 Na1 O1S Na2 -53.4(5) 2_675 3_575
O1S Na1 O1S Na2 -139.3(6) 2_675 3_575
O6 Na1 O1S Na2 113(2) 3_575 3_575
O6 Na1 O1S Na2 28.1(4) 4_655 3_575
Na2 Na1 O1S Na2 -176.7(3) 4_655 3_575
